data_7106040
loop_
_publ_author_name
'Ricardo Ceron-Camacho'
'Simon Hernandez'
'Ronan Le Lagadec'
'Alexander D. Ryabov'

_publ_section_title
;
 Cyclometalated [Os(C~N)x(N~N)3-x]^m+^ Mimetics of
 Tris(2,2'-bipyridine)osmium(II): Covering a 2 V Potencial Range by knwon
 (x = 0,1) and new (x = 3) species (C~N = o-2-phenylpiriinato)
;
_journal_name_full Chem.Commun.
_journal_page_first 2823
_journal_paper_doi 10.1039/c0cc04582a
_journal_volume 47
_journal_year 2011
_chemical_formula_moiety 'C32 H24 N4 Os, F6 P'
_chemical_formula_sum 'C32 H24 F6 N4 Os P'
_chemical_formula_weight 799.72
_chemical_name_systematic
;
?
;
_space_group_IT_number 61
_symmetry_cell_setting orthorhombic
_symmetry_space_group_name_Hall '-P 2ac 2ab'
_symmetry_space_group_name_H-M 'P b c a'
_atom_sites_solution_hydrogens geom
_atom_sites_solution_primary direct
_atom_sites_solution_secondary difmap
_audit_creation_method SHELXL-97
_cell_angle_alpha 90.00
_cell_angle_beta 90.00
_cell_angle_gamma 90.00
_cell_formula_units_Z 8
_cell_length_a 11.0431(9)
_cell_length_b 15.8867(13)
_cell_length_c 33.671(3)
_cell_measurement_reflns_used 8095
_cell_measurement_temperature 298(2)
_cell_measurement_theta_max 25.28
_cell_measurement_theta_min 2.21
_cell_volume 5907.2(9)
_computing_cell_refinement 'SMART V 5.625 (Bruker, 1999)'
_computing_data_collection 'SMART V 5.625 (Bruker, 1999)'
_computing_data_reduction 'SAINT V 6.23A (Bruker, 1999)'
_computing_molecular_graphics 'SHELXTL V 6.12 (Sheldrick, 2000)'
_computing_publication_material 'SHELXTL V 6.12 (Sheldrick, 2000)'
_computing_structure_refinement 'SHELXTL V 6.12 (Sheldrick, 2000)'
_computing_structure_solution 'SHELXTL V 6.12 (Sheldrick, 2000)'
_diffrn_ambient_temperature 298(2)
_diffrn_detector_area_resol_mean 0.83
_diffrn_measured_fraction_theta_full 1.000
_diffrn_measured_fraction_theta_max 1.000
_diffrn_measurement_device_type 'Bruker Smart APEX AXS CCD area detector'
_diffrn_measurement_method 'omega scans'
_diffrn_radiation_monochromator graphite
_diffrn_radiation_source 'fine-focus sealed tube'
_diffrn_radiation_type MoK\a
_diffrn_radiation_wavelength 0.71073
_diffrn_reflns_av_R_equivalents 0.0725
_diffrn_reflns_av_sigmaI/netI 0.0394
_diffrn_reflns_limit_h_max 13
_diffrn_reflns_limit_h_min -13
_diffrn_reflns_limit_k_max 19
_diffrn_reflns_limit_k_min -19
_diffrn_reflns_limit_l_max 40
_diffrn_reflns_limit_l_min -40
_diffrn_reflns_number 46381
_diffrn_reflns_theta_full 25.35
_diffrn_reflns_theta_max 25.35
_diffrn_reflns_theta_min 2.21
_exptl_absorpt_coefficient_mu 4.439
_exptl_absorpt_correction_T_max 0.7572
_exptl_absorpt_correction_T_min 0.3684
_exptl_absorpt_correction_type multi-scan
_exptl_absorpt_process_details 'sadabs, Sheldrick, G. M. (1996)'
_exptl_crystal_colour BLack
_exptl_crystal_density_diffrn 1.798
_exptl_crystal_density_method 'not measured'
_exptl_crystal_description Prism
_exptl_crystal_F_000 3112
_exptl_crystal_size_max 0.32
_exptl_crystal_size_mid 0.30
_exptl_crystal_size_min 0.04
_refine_diff_density_max 1.187
_refine_diff_density_min -0.482
_refine_diff_density_rms 0.108
_refine_ls_extinction_method none
_refine_ls_goodness_of_fit_ref 1.000
_refine_ls_hydrogen_treatment constr
_refine_ls_matrix_type full
_refine_ls_number_parameters 452
_refine_ls_number_reflns 5422
_refine_ls_number_restraints 411
_refine_ls_restrained_S_all 1.020
_refine_ls_R_factor_all 0.0736
_refine_ls_R_factor_gt 0.0432
_refine_ls_shift/su_max 0.000
_refine_ls_shift/su_mean 0.000
_refine_ls_structure_factor_coef Fsqd
_refine_ls_weighting_details 'calc w=1/[\s\^2\^(Fo\^2\^)+(0.0678P)\^2\^] where P=(Fo\^2\^+2Fc\^2\^)/3'
_refine_ls_weighting_scheme calc
_refine_ls_wR_factor_gt 0.1050
_refine_ls_wR_factor_ref 0.1215
_reflns_number_gt 3647
_reflns_number_total 5422
_reflns_threshold_expression >2sigma(I)
_cod_data_source_file C0CC04582A.TXT
_cod_data_source_block compound-1c
_cod_depositor_comments
;
The following automatic conversions were performed:

'_symmetry_cell_setting' value 'Orthorhombic' changed to
'orthorhombic' according to the built-in table from CIF Core
dictionary named 'cif_core.dic' version 2.4.1 from 2010-06-29.

Automatic conversion script
Id: cif_fix_values 1646 2011-03-28 12:23:43Z adriana 
;
_cod_original_cell_volume 5907.2(8)
_cod_database_code 7106040
_solved_by 'Simon Hernandez-Ortega'

loop_
_symmetry_equiv_pos_as_xyz
'x, y, z'
'-x+1/2, -y, z+1/2'
'-x, y+1/2, -z+1/2'
'x+1/2, -y+1/2, -z'
'-x, -y, -z'
'x-1/2, y, -z-1/2'
'x, -y-1/2, z-1/2'
'-x-1/2, y-1/2, z'

loop_
_atom_site_label
_atom_site_type_symbol
_atom_site_fract_x
_atom_site_fract_y
_atom_site_fract_z
_atom_site_U_iso_or_equiv
_atom_site_adp_type
_atom_site_occupancy
_atom_site_symmetry_multiplicity
_atom_site_calc_flag
_atom_site_refinement_flags
_atom_site_disorder_assembly
_atom_site_disorder_group
Os Os 0.26009(2) 0.247017(14) 0.139084(7) 0.03576(12) Uani 1 1 d . . .
N1 N 0.2786(4) 0.3137(3) 0.08409(15) 0.0391(13) Uani 1 1 d . . .
C2 C 0.3542(6) 0.2819(4) 0.05654(19) 0.0410(16) Uani 1 1 d . . .
C3 C 0.3742(7) 0.3223(5) 0.02073(19) 0.0536(19) Uani 1 1 d . . .
H3 H 0.4260 0.2992 0.0019 0.064 Uiso 1 1 calc R . .
C4 C 0.3171(7) 0.3962(5) 0.0137(2) 0.064(2) Uani 1 1 d . . .
H4 H 0.3323 0.4252 -0.0098 0.076 Uiso 1 1 calc R . .
C5 C 0.2377(7) 0.4286(5) 0.0405(2) 0.061(2) Uani 1 1 d . . .
H5 H 0.1963 0.4783 0.0352 0.073 Uiso 1 1 calc R . .
C6 C 0.2202(6) 0.3861(4) 0.0753(2) 0.0551(19) Uani 1 1 d . . .
H6 H 0.1659 0.4080 0.0937 0.066 Uiso 1 1 calc R . .
N7 N 0.3850(5) 0.1738(3) 0.10513(15) 0.0399(13) Uani 1 1 d . . .
C8 C 0.4128(6) 0.2014(4) 0.06798(19) 0.0379(15) Uani 1 1 d . . .
C9 C 0.4894(6) 0.1560(4) 0.0441(2) 0.059(2) Uani 1 1 d . . .
H9 H 0.5067 0.1752 0.0186 0.070 Uiso 1 1 calc R . .
C10 C 0.5403(7) 0.0829(5) 0.0574(2) 0.061(2) Uani 1 1 d . . .
H10 H 0.5921 0.0519 0.0412 0.073 Uiso 1 1 calc R . .
C11 C 0.5136(7) 0.0563(5) 0.0949(3) 0.063(2) Uani 1 1 d . . .
H11 H 0.5476 0.0068 0.1046 0.076 Uiso 1 1 calc R . .
C12 C 0.4376(7) 0.1019(4) 0.1183(2) 0.0535(19) Uani 1 1 d . . .
H12 H 0.4212 0.0833 0.1439 0.064 Uiso 1 1 calc R . .
N13 N 0.4065(4) 0.3011(3) 0.16770(15) 0.0384(13) Uani 1 1 d . . .
C14 C 0.4316(6) 0.2716(4) 0.20495(19) 0.0424(16) Uani 1 1 d . . .
C15 C 0.5290(7) 0.3032(5) 0.2258(2) 0.066(2) Uani 1 1 d . . .
H15 H 0.5473 0.2822 0.2509 0.079 Uiso 1 1 calc R . .
C16 C 0.5989(7) 0.3659(5) 0.2095(2) 0.073(3) Uani 1 1 d . . .
H16 H 0.6636 0.3882 0.2237 0.087 Uiso 1 1 calc R . .
C17 C 0.5734(7) 0.3951(5) 0.1726(2) 0.068(2) Uani 1 1 d . . .
H17 H 0.6207 0.4371 0.1613 0.082 Uiso 1 1 calc R . .
C18 C 0.4780(6) 0.3623(4) 0.1525(2) 0.0511(18) Uani 1 1 d . . .
H18 H 0.4611 0.3827 0.1272 0.061 Uiso 1 1 calc R . .
C19 C 0.2619(5) 0.1816(4) 0.19118(19) 0.0358(14) Uani 1 1 d . . .
C20 C 0.3494(6) 0.2053(4) 0.21842(19) 0.0419(16) Uani 1 1 d . . .
C21 C 0.3566(7) 0.1696(4) 0.2560(2) 0.059(2) Uani 1 1 d . . .
H21 H 0.4155 0.1875 0.2738 0.071 Uiso 1 1 calc R . .
C22 C 0.2763(7) 0.1078(5) 0.2666(3) 0.072(2) Uani 1 1 d . . .
H22 H 0.2800 0.0841 0.2918 0.086 Uiso 1 1 calc R . .
C23 C 0.1905(8) 0.0808(5) 0.2400(2) 0.064(2) Uani 1 1 d . . .
H23 H 0.1374 0.0379 0.2471 0.076 Uiso 1 1 calc R . .
C24 C 0.1825(6) 0.1172(4) 0.2028(2) 0.0485(18) Uani 1 1 d . . .
H24 H 0.1235 0.0986 0.1851 0.058 Uiso 1 1 calc R . .
N25 N 0.1050(5) 0.1900(3) 0.11822(14) 0.0382(13) Uani 1 1 d . . .
C26 C -0.0024(6) 0.2215(4) 0.13146(18) 0.0387(15) Uani 1 1 d . . .
C27 C -0.1093(7) 0.1809(4) 0.1230(2) 0.056(2) Uani 1 1 d . . .
H27 H -0.1822 0.2023 0.1325 0.067 Uiso 1 1 calc R . .
C28 C -0.1087(8) 0.1075(5) 0.1002(2) 0.068(2) Uani 1 1 d . . .
H28 H -0.1805 0.0794 0.0945 0.082 Uiso 1 1 calc R . .
C29 C -0.0011(7) 0.0779(5) 0.0866(2) 0.066(2) Uani 1 1 d . . .
H29 H 0.0014 0.0296 0.0710 0.079 Uiso 1 1 calc R . .
C30 C 0.1028(7) 0.1192(4) 0.0958(2) 0.057(2) Uani 1 1 d . . .
H30 H 0.1758 0.0979 0.0864 0.069 Uiso 1 1 calc R . .
C31 C 0.1318(5) 0.3239(4) 0.16249(17) 0.0321(14) Uani 1 1 d . . .
C32 C 0.0123(6) 0.3003(4) 0.15438(17) 0.0403(16) Uani 1 1 d . . .
C33 C -0.0864(6) 0.3476(5) 0.1664(2) 0.056(2) Uani 1 1 d . . .
H33 H -0.1649 0.3298 0.1609 0.068 Uiso 1 1 calc R . .
C34 C -0.0658(7) 0.4224(5) 0.1868(2) 0.058(2) Uani 1 1 d . . .
H34 H -0.1309 0.4555 0.1948 0.070 Uiso 1 1 calc R . .
C35 C 0.0500(7) 0.4474(4) 0.1952(2) 0.0525(19) Uani 1 1 d . . .
H35 H 0.0637 0.4972 0.2089 0.063 Uiso 1 1 calc R . .
C36 C 0.1464(6) 0.3985(4) 0.18318(19) 0.0458(17) Uani 1 1 d . . .
H36 H 0.2245 0.4164 0.1892 0.055 Uiso 1 1 calc R . .
P P 0.73181(18) 0.36439(12) 0.05091(7) 0.0625(6) Uani 1 1 d DU . .
F1 F 0.8541(5) 0.3163(4) 0.05532(18) 0.100(2) Uani 0.797(6) 1 d PDU A 1
F2 F 0.7683(5) 0.4264(4) 0.08558(19) 0.113(2) Uani 0.797(6) 1 d PDU A 1
F3 F 0.6730(6) 0.3036(4) 0.08219(17) 0.116(2) Uani 0.797(6) 1 d PDU A 1
F4 F 0.6081(5) 0.4129(4) 0.0467(2) 0.125(3) Uani 0.797(6) 1 d PDU A 1
F5 F 0.6915(6) 0.3035(4) 0.01681(17) 0.102(2) Uani 0.797(6) 1 d PDU A 1
F6 F 0.7917(6) 0.4251(4) 0.02002(18) 0.125(2) Uani 0.797(6) 1 d PDU A 1
F1A F 0.5935(7) 0.3637(13) 0.0615(6) 0.096(4) Uani 0.203(6) 1 d PDU A 2
F2A F 0.7013(18) 0.3522(13) 0.0060(2) 0.101(4) Uani 0.203(6) 1 d PDU A 2
F3A F 0.7265(17) 0.4626(4) 0.0456(6) 0.095(4) Uani 0.203(6) 1 d PDU A 2
F4A F 0.8706(7) 0.3657(13) 0.0409(6) 0.101(4) Uani 0.203(6) 1 d PDU A 2
F5A F 0.7624(18) 0.3774(14) 0.0962(2) 0.105(4) Uani 0.203(6) 1 d PDU A 2
F6A F 0.7376(17) 0.2667(4) 0.0566(6) 0.100(4) Uani 0.203(6) 1 d PDU A 2

loop_
_atom_site_aniso_label
_atom_site_aniso_U_11
_atom_site_aniso_U_22
_atom_site_aniso_U_33
_atom_site_aniso_U_23
_atom_site_aniso_U_13
_atom_site_aniso_U_12
Os 0.03854(18) 0.03447(18) 0.03426(19) -0.00028(11) 0.00080(10) 0.00103(13)
N1 0.041(3) 0.045(3) 0.032(3) 0.001(3) 0.003(2) 0.005(3)
C2 0.041(4) 0.040(4) 0.041(4) -0.001(3) -0.001(3) -0.005(3)
C3 0.071(5) 0.061(5) 0.029(4) -0.001(4) 0.008(4) 0.001(4)
C4 0.084(6) 0.070(6) 0.037(5) 0.018(4) 0.005(4) 0.003(5)
C5 0.091(6) 0.052(5) 0.039(4) 0.016(4) -0.003(4) 0.009(4)
C6 0.063(5) 0.058(5) 0.045(5) 0.009(4) 0.004(4) 0.016(4)
N7 0.041(3) 0.037(3) 0.042(3) -0.007(3) 0.005(3) 0.003(3)
C8 0.037(4) 0.041(4) 0.035(4) -0.002(3) 0.000(3) -0.004(3)
C9 0.064(5) 0.059(5) 0.053(5) -0.006(4) 0.017(4) 0.009(4)
C10 0.056(5) 0.059(5) 0.067(6) -0.012(4) 0.022(4) 0.014(4)
C11 0.052(5) 0.045(5) 0.092(6) 0.002(4) 0.010(5) 0.014(4)
C12 0.060(5) 0.044(4) 0.056(5) 0.005(4) 0.007(4) 0.016(4)
N13 0.030(3) 0.052(3) 0.033(3) -0.002(3) 0.005(2) -0.002(3)
C14 0.039(4) 0.049(4) 0.039(4) 0.000(3) 0.001(3) 0.003(3)
C15 0.062(5) 0.090(6) 0.047(5) -0.005(5) -0.007(4) -0.018(5)
C16 0.064(5) 0.099(7) 0.055(5) -0.009(5) -0.003(4) -0.041(5)
C17 0.052(5) 0.094(6) 0.058(5) -0.004(5) 0.007(4) -0.025(4)
C18 0.043(4) 0.071(5) 0.039(4) 0.003(4) 0.010(3) -0.012(4)
C19 0.036(4) 0.037(3) 0.035(4) 0.001(3) 0.001(3) 0.005(3)
C20 0.053(4) 0.038(4) 0.034(4) 0.001(3) -0.001(3) 0.003(3)
C21 0.072(5) 0.058(5) 0.048(5) 0.004(4) -0.007(4) -0.007(4)
C22 0.075(6) 0.081(6) 0.059(6) 0.027(5) 0.000(5) -0.006(5)
C23 0.081(6) 0.051(5) 0.059(5) 0.020(4) 0.017(5) -0.008(4)
C24 0.050(4) 0.046(4) 0.050(5) 0.004(4) 0.002(4) -0.003(3)
N25 0.044(3) 0.035(3) 0.036(3) -0.003(3) -0.007(3) -0.004(3)
C26 0.039(4) 0.041(4) 0.036(4) 0.003(3) -0.004(3) 0.002(3)
C27 0.049(5) 0.051(5) 0.067(5) 0.001(4) -0.014(4) -0.007(4)
C28 0.063(6) 0.065(6) 0.077(6) -0.001(5) -0.035(5) -0.020(4)
C29 0.063(5) 0.053(5) 0.081(6) -0.026(4) -0.023(5) 0.000(4)
C30 0.067(5) 0.045(4) 0.060(5) -0.021(4) -0.016(4) 0.005(4)
C31 0.041(4) 0.036(3) 0.020(3) -0.001(3) 0.006(3) 0.000(3)
C32 0.056(4) 0.038(4) 0.027(3) 0.001(3) -0.001(3) 0.006(3)
C33 0.037(4) 0.065(5) 0.068(5) -0.006(4) 0.002(4) 0.015(4)
C34 0.053(5) 0.056(5) 0.066(5) -0.013(4) 0.012(4) 0.019(4)
C35 0.065(5) 0.043(4) 0.049(5) -0.014(4) 0.011(4) 0.003(4)
C36 0.052(4) 0.041(4) 0.044(4) -0.003(3) 0.002(3) -0.005(3)
P 0.0640(13) 0.0434(11) 0.0801(15) -0.0034(10) 0.0001(11) 0.0007(10)
F1 0.080(3) 0.102(5) 0.118(5) 0.040(4) 0.007(3) 0.032(3)
F2 0.112(5) 0.099(5) 0.129(5) -0.041(4) -0.012(4) -0.031(4)
F3 0.118(5) 0.106(5) 0.124(4) 0.012(4) 0.042(4) -0.036(4)
F4 0.090(4) 0.090(5) 0.196(7) -0.049(4) -0.032(4) 0.038(4)
F5 0.116(4) 0.078(4) 0.112(4) -0.038(3) -0.007(4) 0.009(4)
F6 0.145(5) 0.100(5) 0.129(5) 0.064(4) -0.010(4) -0.022(4)
F1A 0.072(4) 0.085(9) 0.132(10) -0.005(10) 0.015(6) -0.011(6)
F2A 0.124(9) 0.097(9) 0.083(5) -0.005(7) -0.010(6) 0.005(11)
F3A 0.101(9) 0.049(4) 0.134(9) 0.006(6) 0.003(9) -0.004(6)
F4A 0.072(4) 0.100(9) 0.132(10) 0.017(10) 0.014(6) 0.004(6)
F5A 0.123(9) 0.109(10) 0.083(5) -0.003(7) -0.009(6) -0.015(11)
F6A 0.121(9) 0.053(4) 0.127(9) 0.011(6) 0.010(9) 0.001(6)

loop_
_atom_type_symbol
_atom_type_description
_atom_type_scat_dispersion_real
_atom_type_scat_dispersion_imag
_atom_type_scat_source
C C 0.0033 0.0016 'International Tables Vol C Tables 4.2.6.8 and 6.1.1.4'
H H 0.0000 0.0000 'International Tables Vol C Tables 4.2.6.8 and 6.1.1.4'
N N 0.0061 0.0033 'International Tables Vol C Tables 4.2.6.8 and 6.1.1.4'
F F 0.0171 0.0103 'International Tables Vol C Tables 4.2.6.8 and 6.1.1.4'
P P 0.1023 0.0942 'International Tables Vol C Tables 4.2.6.8 and 6.1.1.4'
Os Os -1.2165 7.6030 'International Tables Vol C Tables 4.2.6.8 and 6.1.1.4'

loop_
_geom_angle_atom_site_label_1
_geom_angle_atom_site_label_2
_geom_angle_atom_site_label_3
_geom_angle
_geom_angle_site_symmetry_1
_geom_angle_site_symmetry_3
_geom_angle_publ_flag
C31 Os C19 88.8(2) . . ?
C31 Os N25 79.4(2) . . ?
C19 Os N25 94.4(2) . . ?
C31 Os N13 96.6(2) . . ?
C19 Os N13 78.7(2) . . ?
N25 Os N13 172.18(19) . . ?
C31 Os N7 170.5(2) . . ?
C19 Os N7 100.2(2) . . ?
N25 Os N7 96.6(2) . . ?
N13 Os N7 88.32(19) . . ?
C31 Os N1 96.0(2) . . ?
C19 Os N1 173.9(2) . . ?
N25 Os N1 90.13(19) . . ?
N13 Os N1 97.0(2) . . ?
N7 Os N1 75.23(19) . . ?
C2 N1 C6 117.7(6) . . ?
C2 N1 Os 117.9(4) . . ?
C6 N1 Os 124.4(4) . . ?
N1 C2 C3 121.7(6) . . ?
N1 C2 C8 114.6(5) . . ?
C3 C2 C8 123.8(6) . . ?
C4 C3 C2 118.7(7) . . ?
C3 C4 C5 120.8(7) . . ?
C4 C5 C6 118.3(7) . . ?
N1 C6 C5 122.7(7) . . ?
C12 N7 C8 118.3(6) . . ?
C12 N7 Os 124.1(5) . . ?
C8 N7 Os 117.6(4) . . ?
N7 C8 C9 120.6(6) . . ?
N7 C8 C2 114.6(5) . . ?
C9 C8 C2 124.7(6) . . ?
C10 C9 C8 120.6(7) . . ?
C11 C10 C9 118.5(7) . . ?
C12 C11 C10 120.3(7) . . ?
N7 C12 C11 121.7(7) . . ?
C18 N13 C14 118.4(6) . . ?
C18 N13 Os 125.3(4) . . ?
C14 N13 Os 116.3(4) . . ?
N13 C14 C15 120.1(6) . . ?
N13 C14 C20 113.9(6) . . ?
C15 C14 C20 126.0(6) . . ?
C16 C15 C14 119.8(7) . . ?
C17 C16 C15 119.9(7) . . ?
C16 C17 C18 119.3(8) . . ?
N13 C18 C17 122.6(7) . . ?
C20 C19 C24 116.7(6) . . ?
C20 C19 Os 116.0(4) . . ?
C24 C19 Os 127.3(5) . . ?
C19 C20 C21 122.1(6) . . ?
C19 C20 C14 115.1(6) . . ?
C21 C20 C14 122.8(6) . . ?
C22 C21 C20 119.6(7) . . ?
C21 C22 C23 120.0(8) . . ?
C22 C23 C24 120.3(7) . . ?
C23 C24 C19 121.2(7) . . ?
C30 N25 C26 118.2(6) . . ?
C30 N25 Os 124.7(5) . . ?
C26 N25 Os 116.8(4) . . ?
N25 C26 C27 120.5(6) . . ?
N25 C26 C32 112.7(5) . . ?
C27 C26 C32 126.8(6) . . ?
C26 C27 C28 120.1(7) . . ?
C29 C28 C27 118.7(7) . . ?
C28 C29 C30 119.6(7) . . ?
N25 C30 C29 123.0(7) . . ?
C36 C31 C32 115.9(6) . . ?
C36 C31 Os 129.0(5) . . ?
C32 C31 Os 115.0(4) . . ?
C33 C32 C31 122.7(6) . . ?
C33 C32 C26 121.7(6) . . ?
C31 C32 C26 115.5(6) . . ?
C32 C33 C34 118.6(7) . . ?
C35 C34 C33 120.1(6) . . ?
C34 C35 C36 119.9(6) . . ?
C35 C36 C31 122.7(7) . . ?
F1 P F2A 102.6(8) . . ?
F1 P F6A 57.8(6) . . ?
F2A P F6A 90.3(5) . . ?
F1 P F6 89.9(3) . . ?
F2A P F6 61.5(8) . . ?
F6A P F6 132.5(7) . . ?
F1 P F5 90.8(3) . . ?
F6A P F5 59.3(7) . . ?
F6 P F5 90.8(3) . . ?
F1 P F1A 145.0(7) . . ?
F2A P F1A 90.5(5) . . ?
F6A P F1A 90.3(4) . . ?
F6 P F1A 124.5(7) . . ?
F5 P F1A 83.4(8) . . ?
F2A P F4A 90.3(4) . . ?
F6A P F4A 90.0(5) . . ?
F6 P F4A 55.7(7) . . ?
F5 P F4A 97.4(8) . . ?
F1A P F4A 179.2(5) . . ?
F1 P F3 89.6(3) . . ?
F2A P F3 119.0(8) . . ?
F6A P F3 47.5(7) . . ?
F6 P F3 179.4(3) . . ?
F5 P F3 89.7(3) . . ?
F1A P F3 56.0(7) . . ?
F4A P F3 123.8(7) . . ?
F1 P F3A 122.0(6) . . ?
F2A P F3A 90.3(5) . . ?
F6A P F3A 179.4(5) . . ?
F6 P F3A 47.8(7) . . ?
F5 P F3A 121.3(7) . . ?
F1A P F3A 89.8(4) . . ?
F4A P F3A 89.9(4) . . ?
F3 P F3A 132.2(7) . . ?
F1 P F5A 77.6(8) . . ?
F2A P F5A 179.6(5) . . ?
F6A P F5A 90.2(5) . . ?
F6 P F5A 118.1(8) . . ?
F5 P F5A 148.4(7) . . ?
F1A P F5A 89.5(4) . . ?
F4A P F5A 89.8(4) . . ?
F3 P F5A 61.3(7) . . ?
F3A P F5A 89.3(4) . . ?
F1 P F4 179.7(3) . . ?
F2A P F4 77.7(8) . . ?
F6A P F4 122.1(7) . . ?
F6 P F4 90.3(3) . . ?
F5 P F4 89.5(3) . . ?
F4A P F4 145.2(7) . . ?
F3 P F4 90.2(3) . . ?
F3A P F4 58.1(6) . . ?
F5A P F4 102.1(8) . . ?
F1 P F2 90.8(3) . . ?
F2A P F2 148.0(7) . . ?
F6A P F2 121.1(7) . . ?
F6 P F2 90.0(3) . . ?
F5 P F2 178.3(3) . . ?
F1A P F2 94.9(8) . . ?
F4A P F2 84.3(8) . . ?
F3 P F2 89.6(3) . . ?
F3A P F2 58.3(7) . . ?
F4 P F2 89.0(3) . . ?

loop_
_geom_bond_atom_site_label_1
_geom_bond_atom_site_label_2
_geom_bond_distance
_geom_bond_site_symmetry_2
_geom_bond_publ_flag
Os C31 2.029(6) . ?
Os C19 2.039(6) . ?
Os N25 2.061(5) . ?
Os N13 2.069(5) . ?
Os N7 2.136(5) . ?
Os N1 2.143(5) . ?
N1 C2 1.346(7) . ?
N1 C6 1.351(8) . ?
C2 C3 1.384(9) . ?
C2 C8 1.485(9) . ?
C3 C4 1.354(9) . ?
C4 C5 1.359(10) . ?
C5 C6 1.367(9) . ?
N7 C12 1.356(8) . ?
N7 C8 1.360(7) . ?
C8 C9 1.372(8) . ?
C9 C10 1.366(9) . ?
C10 C11 1.366(10) . ?
C11 C12 1.359(9) . ?
N13 C18 1.353(8) . ?
N13 C14 1.367(8) . ?
C14 C15 1.380(9) . ?
C14 C20 1.463(9) . ?
C15 C16 1.374(10) . ?
C16 C17 1.355(10) . ?
C17 C18 1.357(9) . ?
C19 C20 1.385(8) . ?
C19 C24 1.403(8) . ?
C20 C21 1.388(9) . ?
C21 C22 1.370(9) . ?
C22 C23 1.371(11) . ?
C23 C24 1.383(9) . ?
N25 C30 1.354(8) . ?
N25 C26 1.362(8) . ?
C26 C27 1.376(9) . ?
C26 C32 1.480(9) . ?
C27 C28 1.396(10) . ?
C28 C29 1.358(10) . ?
C29 C30 1.359(9) . ?
C31 C36 1.385(8) . ?
C31 C32 1.399(8) . ?
C32 C33 1.384(9) . ?
C33 C34 1.392(9) . ?
C34 C35 1.369(9) . ?
C35 C36 1.378(9) . ?
P F1 1.559(4) . ?
P F2A 1.562(6) . ?
P F6A 1.565(6) . ?
P F6 1.565(4) . ?
P F5 1.566(4) . ?
P F1A 1.568(6) . ?
P F4A 1.569(6) . ?
P F3 1.569(4) . ?
P F3A 1.571(6) . ?
P F5A 1.575(6) . ?
P F4 1.576(4) . ?
P F2 1.579(4) . ?
